data_9007911
loop_
_publ_author_name
'Blake, A. J.'
'Cooke, P. A.'
'Hubberstey, P.'
'Sampson, C. L.'

_publ_section_title
;
 Zinc(II) sulfate tetrahydrate
 Locality: synthetic
;
_journal_name_full 'Acta Crystallographica, Section E'
_journal_page_first i109
_journal_page_last i111
_journal_paper_doi 10.1107/S1600536801017998
_journal_volume 57
_journal_year 2001
_chemical_formula_sum 'H16 O16 S2 Zn2'
_chemical_name_mineral Boyleite
_space_group_IT_number 14
_symmetry_space_group_name_Hall '-P 2yn'
_symmetry_space_group_name_H-M 'P 1 21/n 1'
_cell_angle_alpha 90
_cell_angle_beta 90.26
_cell_angle_gamma 90
_cell_length_a 5.904
_cell_length_b 13.519
_cell_length_c 7.883
_cell_volume 629.184
_cell_formula_units_Z 2
_cod_depositor_comments
;
  Z value inserted and formula changed to reflect dimeric structure
                               Miguel.
;
_exptl_crystal_density_diffrn 2.465
_cod_original_formula_sum 'Zn S O8 H8'
_cod_database_code 9007911

loop_
_symmetry_equiv_pos_as_xyz
x,y,z
1/2+x,1/2-y,1/2+z
1/2-x,1/2+y,1/2-z
-x,-y,-z

loop_
_atom_site_aniso_label
_atom_site_aniso_U_11
_atom_site_aniso_U_22
_atom_site_aniso_U_33
_atom_site_aniso_U_12
_atom_site_aniso_U_13
_atom_site_aniso_U_23
Zn 0.00990 0.00930 0.01270 -0.00060 -0.00040 -0.00060
S 0.00960 0.00690 0.01120 -0.00020 -0.00170 0.00060
O11 0.01100 0.01400 0.00900 -0.00300 0.00100 -0.00700
O12 0.02000 0.00600 0.01600 -0.00400 -0.00800 0.00200
O13 0.01300 0.00900 0.01500 -0.00200 0.00100 0.00000
O14 0.01000 0.00800 0.01600 0.00000 0.00200 -0.00300
O1 0.01400 0.01200 0.01600 0.00600 -0.00700 0.00200
O2 0.01600 0.01400 0.01100 0.00600 0.00000 -0.00200
O3 0.02000 0.01300 0.01100 0.00600 0.00000 0.00100
O4 0.02000 0.01300 0.01100 0.00800 0.00200 0.00000

loop_
_atom_site_label
_atom_site_fract_x
_atom_site_fract_y
_atom_site_fract_z
_atom_site_U_iso_or_equiv
Zn 0.43030 0.39673 0.28136 0.01060
S 0.30580 0.39213 0.67650 0.00920
O11 0.24610 0.42690 0.50470 0.01140
O12 0.49800 0.44990 0.74380 0.01400
O13 0.36690 0.28750 0.67570 0.01240
O14 0.10800 0.40780 0.78760 0.01150
O1 0.31730 0.25080 0.28330 0.01390
H11 0.24900 0.23600 0.19600 0.02100
H12 0.40400 0.20500 0.30500 0.02100
O2 0.72760 0.35910 0.41380 0.01350
H21 0.81700 0.31400 0.43000 0.02000
H22 0.67300 0.37800 0.50600 0.02000
O3 0.13250 0.42210 0.14640 0.01450
H31 0.06400 0.47400 0.15900 0.02200
H32 0.15900 0.41500 0.04500 0.02200
O4 0.61350 0.37540 0.05820 0.01490
H41 0.68300 0.32300 0.05800 0.02200
H42 0.58400 0.39100 -0.04000 0.02200

_cod_duplicate_entry 2200782
